data_7216541
loop_
_publ_author_name
'Cruickshank, Dyanne L.'
'Younis, Yassir'
'Njuguna, Nicholas M.'
'Ongarora, Dennis S. B.'
'Chibale, Kelly'
'Caira, Mino R.'

_publ_section_title
;
 Alternative solid-state forms of a potent antimalarial aminopyridine:
 X-ray crystallographic, thermal and solubility aspects
;
_journal_issue 26
_journal_name_full CrystEngComm
_journal_page_first 5781
_journal_paper_doi 10.1039/c3ce41798k
_journal_volume 16
_journal_year 2014
_chemical_formula_moiety 'C18 H18 N3 O3 S, 0.5(C2 O4), 4(H2 O)'
_chemical_formula_sum 'C19 H26 N3 O9 S'
_chemical_formula_weight 472.49
_chemical_melting_point 482
_chemical_name_common '007 oxalic acid hydrate salt'
_chemical_name_systematic
; 
 3-6(-Methoxypyridin-3-yl)-5-(4-methylsulfonylphenyl)-
pyridine-2-amine.ethanedioate tetrahydrate 
;
_space_group_IT_number 14
_symmetry_cell_setting monoclinic
_symmetry_space_group_name_Hall '-P 2ybc'
_symmetry_space_group_name_H-M 'P 1 21/c 1'
_atom_sites_solution_hydrogens geom
_atom_sites_solution_primary direct
_atom_sites_solution_secondary difmap
_audit_creation_method SHELXL-97
_cell_angle_alpha 90.00
_cell_angle_beta 106.774(2)
_cell_angle_gamma 90.00
_cell_formula_units_Z 4
_cell_length_a 18.581(2)
_cell_length_b 5.1754(7)
_cell_length_c 23.326(3)
_cell_measurement_reflns_used 4051
_cell_measurement_temperature 173(2)
_cell_measurement_theta_max 25.66
_cell_measurement_theta_min 2.42
_cell_volume 2147.7(5)
_computing_cell_refinement 'SAINT (Bruker, 2001)'
_computing_data_collection 'Bruker Apex2'
_computing_data_reduction 'Bruker SAINT, SADABS and XPREP'
_computing_molecular_graphics
;
Mercury (Macrae at al., 2006) and POV-RAY (Cason, 2003)
;
_computing_publication_material 'PLATON (Spek, 2003)'
_computing_structure_refinement 'SHELXH-97 (Sheldrick, 1997)'
_computing_structure_solution 'SHELXS-97 (Sheldrick, 1990)'
_diffrn_ambient_temperature 173(2)
_diffrn_measured_fraction_theta_full 0.995
_diffrn_measured_fraction_theta_max 0.995
_diffrn_measurement_device_type 'Bruker Kappa Apex II Duo diffractometer'
_diffrn_measurement_method 'phi-scan of 0.5 deg.'
_diffrn_radiation_monochromator graphite
_diffrn_radiation_source 'fine-focus sealed tube'
_diffrn_radiation_type MoK\a
_diffrn_radiation_wavelength 0.71073
_diffrn_reflns_av_R_equivalents 0.0367
_diffrn_reflns_av_sigmaI/netI 0.0469
_diffrn_reflns_limit_h_max 22
_diffrn_reflns_limit_h_min -17
_diffrn_reflns_limit_k_max 6
_diffrn_reflns_limit_k_min -5
_diffrn_reflns_limit_l_max 26
_diffrn_reflns_limit_l_min -28
_diffrn_reflns_number 9436
_diffrn_reflns_theta_full 25.66
_diffrn_reflns_theta_max 25.66
_diffrn_reflns_theta_min 2.42
_exptl_absorpt_coefficient_mu 0.208
_exptl_absorpt_correction_T_max 0.9823
_exptl_absorpt_correction_T_min 0.9550
_exptl_absorpt_correction_type multi-scan
_exptl_absorpt_process_details 'SADABS (Sheldrick, 1996)'
_exptl_crystal_colour colourless
_exptl_crystal_density_diffrn 1.461
_exptl_crystal_density_method 'not measured'
_exptl_crystal_description needle
_exptl_crystal_F_000 996
_exptl_crystal_size_max 0.22
_exptl_crystal_size_mid 0.12
_exptl_crystal_size_min 0.09
_refine_diff_density_max 0.388
_refine_diff_density_min -0.294
_refine_diff_density_rms 0.057
_refine_ls_extinction_method none
_refine_ls_goodness_of_fit_ref 1.055
_refine_ls_hydrogen_treatment mixed
_refine_ls_matrix_type full
_refine_ls_number_parameters 327
_refine_ls_number_reflns 4051
_refine_ls_number_restraints 9
_refine_ls_restrained_S_all 1.054
_refine_ls_R_factor_all 0.0653
_refine_ls_R_factor_gt 0.0434
_refine_ls_shift/su_max 0.000
_refine_ls_shift/su_mean 0.000
_refine_ls_structure_factor_coef Fsqd
_refine_ls_weighting_details 'calc w=1/[\s^2^(Fo^2^)+(0.0608P)^2^+0.6000P] where P=(Fo^2^+2Fc^2^)/3'
_refine_ls_weighting_scheme calc
_refine_ls_wR_factor_gt 0.1078
_refine_ls_wR_factor_ref 0.1187
_reflns_number_gt 3035
_reflns_number_total 4051
_reflns_threshold_expression >2sigma(I)
_cod_data_source_file c3ce41798k.txt
_cod_data_source_block d:\dyanne\2012\struct~1\007oxa~1\oap21c
_cod_depositor_comments 'Adding full bibliography for 7216538--7216544.cif.'
_cod_original_sg_symbol_H-M 'P 21/c'
_cod_database_code 7216541

loop_
_symmetry_equiv_pos_as_xyz
'x, y, z'
'-x, y+1/2, -z+1/2'
'-x, -y, -z'
'x, -y-1/2, z-1/2'

loop_
_atom_site_label
_atom_site_type_symbol
_atom_site_fract_x
_atom_site_fract_y
_atom_site_fract_z
_atom_site_U_iso_or_equiv
_atom_site_adp_type
_atom_site_occupancy
_atom_site_symmetry_multiplicity
_atom_site_calc_flag
_atom_site_refinement_flags
S22 S 0.52183(3) 0.07322(11) 0.37266(3) 0.02128(16) Uani 1 1 d .
O1W O -0.01396(12) -0.8406(4) 0.33145(10) 0.0418(5) Uani 1 1 d D
O2 O 0.31591(9) 0.9533(3) 0.77692(7) 0.0286(4) Uani 1 1 d .
O2W O 0.13685(13) -0.4359(4) 0.37460(10) 0.0453(5) Uani 1 1 d D
O3W O 0.08071(12) 0.3391(5) 0.69667(9) 0.0400(5) Uani 1 1 d D
O4W O 0.13028(13) 0.4472(4) 0.82088(10) 0.0420(5) Uani 1 1 d D
O23 O 0.53279(10) -0.1949(3) 0.36073(9) 0.0328(4) Uani 1 1 d .
O24 O 0.58495(9) 0.2152(3) 0.40956(8) 0.0280(4) Uani 1 1 d .
O26 O -0.00839(9) -0.7427(3) 0.44632(7) 0.0276(4) Uani 1 1 d .
O28 O 0.06469(9) -0.3936(3) 0.46284(7) 0.0274(4) Uani 1 1 d .
N4 N 0.34038(11) 0.6416(4) 0.71920(9) 0.0251(5) Uani 1 1 d .
N13 N 0.16018(11) 0.0034(4) 0.50982(9) 0.0227(4) Uani 1 1 d D
N15 N 0.10933(10) 0.1633(4) 0.58087(9) 0.0218(4) Uani 1 1 d .
H15A H 0.0698 0.0647 0.5657 0.026 Uiso 1 1 calc R
H15B H 0.1111 0.2633 0.6118 0.026 Uiso 1 1 calc R
C1 C 0.26388(15) 1.1245(6) 0.79285(12) 0.0361(7) Uani 1 1 d .
H1A H 0.2228 1.0236 0.8002 0.054 Uiso 1 1 calc R
H1B H 0.2434 1.2463 0.7600 0.054 Uiso 1 1 calc R
H1C H 0.2900 1.2202 0.8292 0.054 Uiso 1 1 calc R
C3 C 0.28858(13) 0.8004(4) 0.72858(10) 0.0208(5) Uani 1 1 d .
C5 C 0.31983(13) 0.4852(5) 0.67173(10) 0.0231(5) Uani 1 1 d .
H5 H 0.3566 0.3707 0.6651 0.028 Uiso 1 1 calc R
C6 C 0.24788(12) 0.4787(4) 0.63118(10) 0.0193(5) Uani 1 1 d .
C7 C 0.19485(13) 0.6449(4) 0.64305(10) 0.0209(5) Uani 1 1 d .
H7 H 0.1449 0.6469 0.6171 0.025 Uiso 1 1 calc R
C8 C 0.21447(13) 0.8065(5) 0.69218(11) 0.0226(5) Uani 1 1 d .
H8 H 0.1785 0.9185 0.7009 0.027 Uiso 1 1 calc R
C9 C 0.23329(12) 0.3118(4) 0.57744(10) 0.0187(5) Uani 1 1 d .
C10 C 0.28639(13) 0.2916(4) 0.54705(10) 0.0209(5) Uani 1 1 d .
H10 H 0.3311 0.3911 0.5605 0.025 Uiso 1 1 calc R
C11 C 0.27744(12) 0.1292(4) 0.49665(10) 0.0207(5) Uani 1 1 d .
C12 C 0.21312(13) -0.0147(5) 0.48010(10) 0.0228(5) Uani 1 1 d .
H12 H 0.2052 -0.1298 0.4471 0.027 Uiso 1 1 calc R
C14 C 0.16642(12) 0.1612(4) 0.55718(10) 0.0186(5) Uani 1 1 d .
C16 C 0.33573(12) 0.1152(4) 0.46447(10) 0.0205(5) Uani 1 1 d .
C17 C 0.33715(14) -0.0825(5) 0.42452(12) 0.0314(6) Uani 1 1 d .
H17 H 0.2991 -0.2112 0.4167 0.038 Uiso 1 1 calc R
C18 C 0.39274(14) -0.0967(5) 0.39579(12) 0.0309(6) Uani 1 1 d .
H18 H 0.3927 -0.2337 0.3687 0.037 Uiso 1 1 calc R
C19 C 0.44827(13) 0.0896(4) 0.40689(10) 0.0217(5) Uani 1 1 d .
C20 C 0.44664(15) 0.2907(6) 0.44477(13) 0.0385(7) Uani 1 1 d .
H20 H 0.4838 0.4221 0.4514 0.046 Uiso 1 1 calc R
C21 C 0.39082(15) 0.3031(6) 0.47356(13) 0.0376(7) Uani 1 1 d .
H21 H 0.3905 0.4429 0.4999 0.045 Uiso 1 1 calc R
C25 C 0.48682(14) 0.2338(5) 0.30411(11) 0.0252(5) Uani 1 1 d .
H25A H 0.4416 0.1450 0.2800 0.038 Uiso 1 1 calc R
H25B H 0.5250 0.2337 0.2826 0.038 Uiso 1 1 calc R
H25C H 0.4742 0.4123 0.3114 0.038 Uiso 1 1 calc R
C27 C 0.01619(12) -0.5392(4) 0.47376(10) 0.0210(5) Uani 1 1 d .
H13 H 0.1216(10) -0.102(4) 0.4975(12) 0.037(8) Uiso 1 1 d D
H3 H 0.1078(16) -0.431(8) 0.3952(14) 0.076(13) Uiso 1 1 d D
H6 H 0.0554(19) 0.208(4) 0.6948(18) 0.077(13) Uiso 1 1 d D
H9 H 0.0494(17) 0.454(5) 0.6850(17) 0.081(15) Uiso 1 1 d D
H2 H -0.002(2) -0.809(8) 0.3674(4) 0.088(15) Uiso 1 1 d D
H11 H 0.119(2) 0.444(8) 0.78419(13) 0.075(13) Uiso 1 1 d D
H4 H 0.140(3) -0.586(3) 0.364(2) 0.104(17) Uiso 1 1 d D
H14 H 0.122(4) 0.603(3) 0.822(4) 0.21(4) Uiso 1 1 d D
H1 H 0.0291(8) -0.858(8) 0.3294(17) 0.071(13) Uiso 1 1 d D

loop_
_atom_site_aniso_label
_atom_site_aniso_U_11
_atom_site_aniso_U_22
_atom_site_aniso_U_33
_atom_site_aniso_U_23
_atom_site_aniso_U_13
_atom_site_aniso_U_12
S22 0.0189(3) 0.0206(3) 0.0259(3) -0.0018(2) 0.0090(2) 0.0003(2)
O1W 0.0386(12) 0.0509(13) 0.0382(13) -0.0062(10) 0.0149(10) -0.0050(10)
O2 0.0269(9) 0.0321(10) 0.0253(9) -0.0093(8) 0.0054(7) 0.0012(8)
O2W 0.0641(14) 0.0367(13) 0.0481(13) -0.0102(10) 0.0368(12) -0.0130(11)
O3W 0.0405(12) 0.0422(13) 0.0395(12) 0.0003(10) 0.0151(10) -0.0016(11)
O4W 0.0511(13) 0.0440(13) 0.0358(12) 0.0046(10) 0.0200(10) 0.0040(10)
O23 0.0307(10) 0.0203(9) 0.0529(12) -0.0044(8) 0.0209(9) 0.0023(7)
O24 0.0195(8) 0.0336(10) 0.0298(9) -0.0021(8) 0.0054(7) -0.0047(7)
O26 0.0276(9) 0.0264(10) 0.0300(10) -0.0080(7) 0.0099(8) -0.0079(7)
O28 0.0268(9) 0.0276(9) 0.0327(10) -0.0062(7) 0.0162(8) -0.0104(8)
N4 0.0193(10) 0.0321(12) 0.0241(11) -0.0038(9) 0.0068(8) 0.0014(9)
N13 0.0172(10) 0.0253(11) 0.0243(11) -0.0030(9) 0.0039(8) -0.0045(8)
N15 0.0172(10) 0.0235(10) 0.0260(11) -0.0033(8) 0.0083(8) -0.0047(8)
C1 0.0369(15) 0.0375(16) 0.0362(16) -0.0151(12) 0.0139(13) 0.0023(12)
C3 0.0234(12) 0.0209(12) 0.0189(12) -0.0012(10) 0.0073(10) -0.0011(10)
C5 0.0178(11) 0.0272(13) 0.0252(13) -0.0038(10) 0.0075(10) 0.0028(10)
C6 0.0193(11) 0.0183(11) 0.0214(12) 0.0010(9) 0.0076(9) -0.0026(9)
C7 0.0165(11) 0.0210(12) 0.0231(12) 0.0003(10) 0.0025(9) -0.0020(9)
C8 0.0193(12) 0.0218(12) 0.0280(13) -0.0006(10) 0.0087(10) 0.0033(10)
C9 0.0176(11) 0.0184(11) 0.0193(12) 0.0005(9) 0.0041(9) 0.0002(9)
C10 0.0178(11) 0.0225(12) 0.0213(12) 0.0002(10) 0.0040(9) -0.0013(9)
C11 0.0201(12) 0.0208(12) 0.0217(12) 0.0003(10) 0.0067(10) -0.0010(9)
C12 0.0214(12) 0.0258(13) 0.0220(12) -0.0040(10) 0.0075(10) -0.0017(10)
C14 0.0168(11) 0.0162(11) 0.0209(12) 0.0030(9) 0.0026(9) 0.0004(9)
C16 0.0195(11) 0.0218(12) 0.0197(12) 0.0007(9) 0.0048(9) 0.0001(9)
C17 0.0301(13) 0.0305(14) 0.0382(15) -0.0118(12) 0.0173(12) -0.0135(11)
C18 0.0328(14) 0.0293(14) 0.0350(14) -0.0129(11) 0.0170(12) -0.0083(11)
C19 0.0212(12) 0.0239(12) 0.0214(12) 0.0008(10) 0.0082(10) 0.0006(10)
C20 0.0342(15) 0.0404(16) 0.0482(17) -0.0222(14) 0.0234(13) -0.0189(13)
C21 0.0372(15) 0.0414(16) 0.0411(16) -0.0225(13) 0.0226(13) -0.0182(13)
C25 0.0242(12) 0.0273(13) 0.0251(13) -0.0015(10) 0.0086(10) -0.0032(10)
C27 0.0151(11) 0.0236(13) 0.0226(12) 0.0004(10) 0.0026(9) -0.0004(10)

loop_
_atom_type_symbol
_atom_type_description
_atom_type_scat_dispersion_real
_atom_type_scat_dispersion_imag
_atom_type_scat_source
C C 0.0033 0.0016 'International Tables Vol C Tables 4.2.6.8 and 6.1.1.4'
H H 0.0000 0.0000 'International Tables Vol C Tables 4.2.6.8 and 6.1.1.4'
N N 0.0061 0.0033 'International Tables Vol C Tables 4.2.6.8 and 6.1.1.4'
O O 0.0106 0.0060 'International Tables Vol C Tables 4.2.6.8 and 6.1.1.4'
S S 0.1246 0.1234 'International Tables Vol C Tables 4.2.6.8 and 6.1.1.4'

loop_
_geom_angle_atom_site_label_1
_geom_angle_atom_site_label_2
_geom_angle_atom_site_label_3
_geom_angle
_geom_angle_site_symmetry_3
O24 S22 O23 118.06(11) .
O24 S22 C25 109.11(11) .
O23 S22 C25 108.45(12) .
O24 S22 C19 107.89(11) .
O23 S22 C19 107.66(11) .
C25 S22 C19 104.89(11) .
H2 O1W H1 95(4) .
C3 O2 C1 117.26(19) .
H3 O2W H4 108(4) .
H6 O3W H9 104(4) .
H11 O4W H14 93(6) .
C3 N4 C5 117.6(2) .
C14 N13 C12 123.6(2) .
C14 N13 H13 120.7(19) .
C12 N13 H13 115.6(19) .
C14 N15 H15A 120.0 .
C14 N15 H15B 120.0 .
H15A N15 H15B 120.0 .
O2 C1 H1A 109.5 .
O2 C1 H1B 109.5 .
H1A C1 H1B 109.5 .
O2 C1 H1C 109.5 .
H1A C1 H1C 109.5 .
H1B C1 H1C 109.5 .
N4 C3 O2 112.5(2) .
N4 C3 C8 123.2(2) .
O2 C3 C8 124.2(2) .
N4 C5 C6 124.4(2) .
N4 C5 H5 117.8 .
C6 C5 H5 117.8 .
C7 C6 C5 116.3(2) .
C7 C6 C9 124.1(2) .
C5 C6 C9 119.5(2) .
C8 C7 C6 120.4(2) .
C8 C7 H7 119.8 .
C6 C7 H7 119.8 .
C7 C8 C3 118.0(2) .
C7 C8 H8 121.0 .
C3 C8 H8 121.0 .
C10 C9 C14 118.3(2) .
C10 C9 C6 119.8(2) .
C14 C9 C6 121.9(2) .
C9 C10 C11 122.9(2) .
C9 C10 H10 118.5 .
C11 C10 H10 118.5 .
C12 C11 C10 116.2(2) .
C12 C11 C16 122.4(2) .
C10 C11 C16 121.3(2) .
N13 C12 C11 121.4(2) .
N13 C12 H12 119.3 .
C11 C12 H12 119.3 .
N15 C14 N13 117.0(2) .
N15 C14 C9 125.5(2) .
N13 C14 C9 117.5(2) .
C21 C16 C17 117.7(2) .
C21 C16 C11 120.2(2) .
C17 C16 C11 122.1(2) .
C18 C17 C16 121.6(2) .
C18 C17 H17 119.2 .
C16 C17 H17 119.2 .
C19 C18 C17 119.5(2) .
C19 C18 H18 120.2 .
C17 C18 H18 120.2 .
C20 C19 C18 119.8(2) .
C20 C19 S22 119.32(18) .
C18 C19 S22 120.90(18) .
C19 C20 C21 120.3(2) .
C19 C20 H20 119.8 .
C21 C20 H20 119.8 .
C16 C21 C20 121.0(2) .
C16 C21 H21 119.5 .
C20 C21 H21 119.5 .
S22 C25 H25A 109.5 .
S22 C25 H25B 109.5 .
H25A C25 H25B 109.5 .
S22 C25 H25C 109.5 .
H25A C25 H25C 109.5 .
H25B C25 H25C 109.5 .
O26 C27 O28 125.4(2) .
O26 C27 C27 117.0(2) 3_546
O28 C27 C27 117.6(3) 3_546

loop_
_geom_bond_atom_site_label_1
_geom_bond_atom_site_label_2
_geom_bond_distance
_geom_bond_site_symmetry_2
S22 O24 1.4400(17) .
S22 O23 1.4413(18) .
S22 C25 1.752(2) .
S22 C19 1.773(2) .
O1W H2 0.8202(11) .
O1W H1 0.8202(11) .
O2 C3 1.351(3) .
O2 C1 1.437(3) .
O2W H3 0.8202(10) .
O2W H4 0.8201(11) .
O3W H6 0.8201(11) .
O3W H9 0.8201(11) .
O4W H11 0.8201(11) .
O4W H14 0.8201(12) .
O26 C27 1.248(3) .
O28 C27 1.256(3) .
N4 C3 1.331(3) .
N4 C5 1.335(3) .
N13 C14 1.352(3) .
N13 C12 1.360(3) .
N13 H13 0.8800(11) .
N15 C14 1.330(3) .
N15 H15A 0.8800 .
N15 H15B 0.8800 .
C1 H1A 0.9800 .
C1 H1B 0.9800 .
C1 H1C 0.9800 .
C3 C8 1.394(3) .
C5 C6 1.398(3) .
C5 H5 0.9500 .
C6 C7 1.395(3) .
C6 C9 1.481(3) .
C7 C8 1.380(3) .
C7 H7 0.9500 .
C8 H8 0.9500 .
C9 C10 1.375(3) .
C9 C14 1.427(3) .
C10 C11 1.415(3) .
C10 H10 0.9500 .
C11 C12 1.366(3) .
C11 C16 1.487(3) .
C12 H12 0.9500 .
C16 C21 1.383(3) .
C16 C17 1.390(3) .
C17 C18 1.386(3) .
C17 H17 0.9500 .
C18 C19 1.381(3) .
C18 H18 0.9500 .
C19 C20 1.371(3) .
C20 C21 1.390(4) .
C20 H20 0.9500 .
C21 H21 0.9500 .
C25 H25A 0.9800 .
C25 H25B 0.9800 .
C25 H25C 0.9800 .
C27 C27 1.565(5) 3_546

loop_
_geom_torsion_atom_site_label_1
_geom_torsion_atom_site_label_2
_geom_torsion_atom_site_label_3
_geom_torsion_atom_site_label_4
_geom_torsion
C5 N4 C3 O2 -178.6(2)
C5 N4 C3 C8 1.3(4)
C1 O2 C3 N4 -177.2(2)
C1 O2 C3 C8 2.8(3)
C3 N4 C5 C6 0.5(4)
N4 C5 C6 C7 -1.5(4)
N4 C5 C6 C9 175.1(2)
C5 C6 C7 C8 0.7(3)
C9 C6 C7 C8 -175.7(2)
C6 C7 C8 C3 0.9(3)
N4 C3 C8 C7 -2.0(4)
O2 C3 C8 C7 177.9(2)
C7 C6 C9 C10 136.8(2)
C5 C6 C9 C10 -39.5(3)
C7 C6 C9 C14 -45.8(3)
C5 C6 C9 C14 138.0(2)
C14 C9 C10 C11 0.2(3)
C6 C9 C10 C11 177.8(2)
C9 C10 C11 C12 -1.6(3)
C9 C10 C11 C16 179.2(2)
C14 N13 C12 C11 0.0(4)
C10 C11 C12 N13 1.6(3)
C16 C11 C12 N13 -179.3(2)
C12 N13 C14 N15 178.4(2)
C12 N13 C14 C9 -1.4(3)
C10 C9 C14 N15 -178.5(2)
C6 C9 C14 N15 4.0(4)
C10 C9 C14 N13 1.3(3)
C6 C9 C14 N13 -176.2(2)
C12 C11 C16 C21 165.2(2)
C10 C11 C16 C21 -15.6(3)
C12 C11 C16 C17 -14.5(4)
C10 C11 C16 C17 164.6(2)
C21 C16 C17 C18 1.7(4)
C11 C16 C17 C18 -178.5(2)
C16 C17 C18 C19 0.0(4)
C17 C18 C19 C20 -1.9(4)
C17 C18 C19 S22 178.2(2)
O24 S22 C19 C20 24.1(2)
O23 S22 C19 C20 152.5(2)
C25 S22 C19 C20 -92.1(2)
O24 S22 C19 C18 -156.0(2)
O23 S22 C19 C18 -27.6(2)
C25 S22 C19 C18 87.8(2)
C18 C19 C20 C21 2.1(4)
S22 C19 C20 C21 -178.0(2)
C17 C16 C21 C20 -1.5(4)
C11 C16 C21 C20 178.7(3)
C19 C20 C21 C16 -0.4(5)
